data_4071404
loop_
_publ_author_name
'Esteruelas, Miguel A.'
'Garc\'ia-Yebra, Cristina'
'O\~nate, Enrique'

_publ_section_title
;
 [H(EtOH)2][{OsCl(\h4-COD)}2(\m-H)(\m-Cl)2] as an Intermediate for the
 Preparation of [OsCl2(COD)]xand Its Activity as an Ionic Hydrogenation
 and Etherification Catalyst
;
_journal_issue 13
_journal_name_full Organometallics
_journal_page_first 3029
_journal_paper_doi 10.1021/om800150z
_journal_volume 27
_journal_year 2008
_chemical_formula_sum 'C18 H28 Cl3 N Os2'
_chemical_formula_weight 745.16
_chemical_name_systematic
; 
 ? 
;
_space_group_IT_number 14
_symmetry_cell_setting monoclinic
_symmetry_space_group_name_Hall '-P 2ybc'
_symmetry_space_group_name_H-M 'P 1 21/c 1'
_atom_sites_solution_hydrogens geom
_atom_sites_solution_primary direct
_atom_sites_solution_secondary difmap
_audit_creation_method SHELXL-97
_cell_angle_alpha 90.00
_cell_angle_beta 100.5180(10)
_cell_angle_gamma 90.00
_cell_formula_units_Z 4
_cell_length_a 15.4555(11)
_cell_length_b 9.2944(7)
_cell_length_c 13.9390(10)
_cell_measurement_reflns_used 4065
_cell_measurement_temperature 105.0(2)
_cell_measurement_theta_max 27
_cell_measurement_theta_min 2.5
_cell_volume 1968.7(2)
_computing_cell_refinement 'SAINT+ v. 6.02 (Bruker AXS, 1999)'
_computing_data_collection 'SMART v. 5.625 (Bruker AXS, 2000)'
_computing_data_reduction 'SAINT+ v. 6.02 (Bruker AXS, 1999)'
_computing_molecular_graphics 'XP, SHELXTL v. 6.1 (Bruker, 2000)'
_computing_publication_material 'XCIF, SHELXTL v. 6.1 (Bruker, 2000)'
_computing_structure_refinement 'SHELXL-97 (Sheldrick, 1997)'
_computing_structure_solution 'SHELXS-97 (Sheldrick, 1990)'
_diffrn_ambient_temperature 105.0(2)
_diffrn_detector_area_resol_mean 8.26
_diffrn_measured_fraction_theta_full 0.992
_diffrn_measured_fraction_theta_max 0.936
_diffrn_measurement_device_type 'Bruker SMART APEX CCD system'
_diffrn_measurement_method '\w rotations with narrow frames'
_diffrn_radiation_monochromator graphite
_diffrn_radiation_source 'normal-focus sealed tube'
_diffrn_radiation_type MoK\a
_diffrn_radiation_wavelength 0.71073
_diffrn_reflns_av_R_equivalents 0.0564
_diffrn_reflns_av_sigmaI/netI 0.0450
_diffrn_reflns_limit_h_max 20
_diffrn_reflns_limit_h_min -19
_diffrn_reflns_limit_k_max 12
_diffrn_reflns_limit_k_min -12
_diffrn_reflns_limit_l_max 18
_diffrn_reflns_limit_l_min -18
_diffrn_reflns_number 23817
_diffrn_reflns_theta_full 27.50
_diffrn_reflns_theta_max 28.78
_diffrn_reflns_theta_min 2.57
_diffrn_standards_decay_% 'no decay'
_exptl_absorpt_coefficient_mu 13.304
_exptl_absorpt_correction_T_max 0.35
_exptl_absorpt_correction_T_min 0.242
_exptl_absorpt_correction_type multi-scan
_exptl_absorpt_process_details
;
 Absorption correction performed with SADABS program. This is based on the
method of Blessing: Blessing, R. H., Acta Crystallogr., Sect. A 1995, 51, 33.
;
_exptl_crystal_colour black
_exptl_crystal_density_diffrn 2.514
_exptl_crystal_density_method 'not measured'
_exptl_crystal_description 'irregular block'
_exptl_crystal_F_000 1384
_exptl_crystal_size_max 0.12
_exptl_crystal_size_mid 0.10
_exptl_crystal_size_min 0.10
_refine_diff_density_max 2.552
_refine_diff_density_min -1.366
_refine_diff_density_rms 0.245
_refine_ls_extinction_method none
_refine_ls_goodness_of_fit_ref 1.077
_refine_ls_hydrogen_treatment mixed
_refine_ls_matrix_type full
_refine_ls_number_parameters 246
_refine_ls_number_reflns 4810
_refine_ls_number_restraints 0
_refine_ls_restrained_S_all 1.077
_refine_ls_R_factor_all 0.0441
_refine_ls_R_factor_gt 0.0352
_refine_ls_shift/su_max 0.008
_refine_ls_shift/su_mean 0.001
_refine_ls_structure_factor_coef Fsqd
_refine_ls_weighting_details 'calc w=1/[\s^2^(Fo^2^)+(0.0388P)^2^+0.9261P] where P=(Fo^2^+2Fc^2^)/3'
_refine_ls_weighting_scheme calc
_refine_ls_wR_factor_gt 0.0764
_refine_ls_wR_factor_ref 0.0796
_reflns_number_gt 4153
_reflns_number_total 4810
_reflns_threshold_expression >2sigma(I)
_cod_data_source_file om800150z-file001.cif
_cod_data_source_block mae272bs
_cod_original_sg_symbol_H-M 'P 21/c'
_cod_database_code 4071404

loop_
_symmetry_equiv_pos_as_xyz
'x, y, z'
'-x, y+1/2, -z+1/2'
'-x, -y, -z'
'x, -y-1/2, z-1/2'

loop_
_atom_site_label
_atom_site_type_symbol
_atom_site_fract_x
_atom_site_fract_y
_atom_site_fract_z
_atom_site_U_iso_or_equiv
_atom_site_adp_type
_atom_site_occupancy
_atom_site_symmetry_multiplicity
_atom_site_calc_flag
_atom_site_refinement_flags
Os1 Os 0.789862(16) -0.15751(2) 0.886639(18) 0.01336(8) Uani 1 1 d .
Os2 Os 0.681357(16) 0.07944(3) 0.824195(18) 0.01425(8) Uani 1 1 d .
H01 H 0.781(6) -0.010(9) 0.803(6) 0.050 Uiso 1 1 d .
Cl1 Cl 0.73865(11) 0.02121(16) 0.99465(11) 0.0181(3) Uani 1 1 d .
Cl2 Cl 0.63258(10) -0.17102(16) 0.80764(12) 0.0176(3) Uani 1 1 d .
Cl3 Cl 0.75793(11) -0.34291(16) 0.99461(12) 0.0199(3) Uani 1 1 d .
N1 N 0.5639(4) 0.1312(6) 0.8659(4) 0.0197(12) Uani 1 1 d .
C1 C 0.8370(4) -0.2159(7) 0.7556(5) 0.0164(13) Uani 1 1 d .
H1 H 0.792(5) -0.207(8) 0.695(5) 0.020 Uiso 1 1 d .
C2 C 0.8301(4) -0.3403(7) 0.8125(5) 0.0167(13) Uani 1 1 d .
H2 H 0.770(5) -0.367(7) 0.794(5) 0.020 Uiso 1 1 d .
C3 C 0.9087(5) -0.4169(7) 0.8724(5) 0.0229(15) Uani 1 1 d .
H3A H 0.9440 -0.4615 0.8277 0.027 Uiso 1 1 calc R
H3B H 0.8876 -0.4947 0.9107 0.027 Uiso 1 1 calc R
C4 C 0.9683(5) -0.3128(8) 0.9430(6) 0.0249(15) Uani 1 1 d .
H4A H 0.9928 -0.3652 1.0037 0.030 Uiso 1 1 calc R
H4B H 1.0182 -0.2819 0.9124 0.030 Uiso 1 1 calc R
C5 C 0.9202(4) -0.1816(7) 0.9685(5) 0.0190(14) Uani 1 1 d .
H5 H 0.921(5) -0.174(7) 1.031(6) 0.023 Uiso 1 1 d .
C6 C 0.9163(4) -0.0522(7) 0.9155(5) 0.0175(14) Uani 1 1 d .
H6 H 0.911(5) 0.021(8) 0.946(5) 0.021 Uiso 1 1 d .
C7 C 0.9569(4) -0.0339(7) 0.8251(5) 0.0222(15) Uani 1 1 d .
H7A H 1.0218 -0.0362 0.8443 0.027 Uiso 1 1 calc R
H7B H 0.9402 0.0615 0.7959 0.027 Uiso 1 1 calc R
C8 C 0.9273(5) -0.1527(7) 0.7471(5) 0.0200(14) Uani 1 1 d .
H8A H 0.9242 -0.1112 0.6811 0.024 Uiso 1 1 calc R
H8B H 0.9716 -0.2308 0.7553 0.024 Uiso 1 1 calc R
C9 C 0.6112(5) 0.1535(7) 0.6842(5) 0.0224(15) Uani 1 1 d .
H9 H 0.564(5) 0.095(8) 0.665(6) 0.027 Uiso 1 1 d .
C10 C 0.6886(4) 0.0816(7) 0.6712(5) 0.0192(14) Uani 1 1 d .
H10 H 0.679(5) -0.013(8) 0.646(5) 0.023 Uiso 1 1 d .
C11 C 0.7703(5) 0.1572(7) 0.6507(5) 0.0204(14) Uani 1 1 d .
H11A H 0.7577 0.1981 0.5840 0.024 Uiso 1 1 calc R
H11B H 0.8181 0.0858 0.6529 0.024 Uiso 1 1 calc R
C12 C 0.8018(4) 0.2779(7) 0.7235(5) 0.0209(14) Uani 1 1 d .
H12A H 0.8666 0.2857 0.7322 0.025 Uiso 1 1 calc R
H12B H 0.7763 0.3703 0.6965 0.025 Uiso 1 1 calc R
C13 C 0.7758(4) 0.2520(7) 0.8228(5) 0.0191(14) Uani 1 1 d .
H13 H 0.829(5) 0.226(8) 0.875(6) 0.023 Uiso 1 1 d .
C14 C 0.6967(4) 0.3107(7) 0.8458(5) 0.0161(13) Uani 1 1 d .
H14 H 0.699(5) 0.327(7) 0.904(6) 0.019 Uiso 1 1 d .
C15 C 0.6280(5) 0.3929(7) 0.7748(5) 0.0221(15) Uani 1 1 d .
H15A H 0.6512 0.4897 0.7640 0.027 Uiso 1 1 calc R
H15B H 0.5747 0.4056 0.8040 0.027 Uiso 1 1 calc R
C16 C 0.6025(5) 0.3166(7) 0.6765(5) 0.0227(15) Uani 1 1 d .
H16A H 0.5409 0.3412 0.6478 0.027 Uiso 1 1 calc R
H16B H 0.6405 0.3524 0.6316 0.027 Uiso 1 1 calc R
C17 C 0.5028(5) 0.1601(7) 0.8962(5) 0.0215(15) Uani 1 1 d .
C18 C 0.4259(5) 0.1978(8) 0.9369(6) 0.0296(17) Uani 1 1 d .
H18A H 0.4338 0.2939 0.9662 0.044 Uiso 1 1 calc R
H18B H 0.4181 0.1275 0.9871 0.044 Uiso 1 1 calc R
H18C H 0.3737 0.1976 0.8850 0.044 Uiso 1 1 calc R

loop_
_atom_site_aniso_label
_atom_site_aniso_U_11
_atom_site_aniso_U_22
_atom_site_aniso_U_33
_atom_site_aniso_U_23
_atom_site_aniso_U_13
_atom_site_aniso_U_12
Os1 0.01406(14) 0.01311(13) 0.01305(13) -0.00045(9) 0.00287(10) -0.00026(9)
Os2 0.01430(14) 0.01350(13) 0.01527(14) -0.00002(9) 0.00352(10) 0.00024(9)
Cl1 0.0229(8) 0.0175(7) 0.0145(8) -0.0028(6) 0.0049(6) 0.0007(6)
Cl2 0.0158(8) 0.0174(7) 0.0193(8) -0.0007(6) 0.0027(6) -0.0019(6)
Cl3 0.0226(8) 0.0196(8) 0.0181(8) 0.0038(6) 0.0054(7) 0.0007(6)
N1 0.018(3) 0.015(3) 0.027(3) 0.001(2) 0.007(3) 0.002(2)
C1 0.015(3) 0.020(3) 0.015(3) -0.003(3) 0.004(3) 0.001(3)
C2 0.015(3) 0.019(3) 0.016(3) -0.005(2) 0.004(3) -0.002(3)
C3 0.028(4) 0.021(3) 0.023(4) 0.004(3) 0.013(3) 0.006(3)
C4 0.022(4) 0.026(4) 0.026(4) 0.003(3) 0.004(3) 0.001(3)
C5 0.017(3) 0.022(3) 0.016(3) 0.002(3) -0.003(3) -0.002(3)
C6 0.017(3) 0.012(3) 0.024(4) -0.010(3) 0.006(3) -0.006(2)
C7 0.015(3) 0.025(4) 0.025(4) 0.000(3) 0.001(3) -0.001(3)
C8 0.024(4) 0.019(3) 0.020(4) -0.001(3) 0.009(3) -0.003(3)
C9 0.027(4) 0.020(3) 0.021(4) 0.001(3) 0.007(3) -0.004(3)
C10 0.017(3) 0.022(3) 0.017(3) 0.002(3) 0.000(3) -0.002(3)
C11 0.019(3) 0.022(3) 0.023(4) 0.001(3) 0.010(3) 0.001(3)
C12 0.017(3) 0.020(3) 0.028(4) 0.003(3) 0.009(3) 0.000(3)
C13 0.015(3) 0.016(3) 0.026(4) -0.001(3) 0.005(3) -0.003(3)
C14 0.015(3) 0.020(3) 0.014(3) -0.003(3) 0.005(3) -0.005(3)
C15 0.020(4) 0.017(3) 0.029(4) -0.005(3) 0.005(3) 0.001(3)
C16 0.015(3) 0.025(4) 0.031(4) 0.011(3) 0.010(3) 0.006(3)
C17 0.021(4) 0.017(3) 0.027(4) 0.006(3) 0.005(3) -0.003(3)
C18 0.026(4) 0.035(4) 0.033(4) 0.010(3) 0.018(3) 0.010(3)

loop_
_atom_type_symbol
_atom_type_description
_atom_type_scat_dispersion_real
_atom_type_scat_dispersion_imag
_atom_type_scat_source
C C 0.0033 0.0016 'International Tables Vol C Tables 4.2.6.8 and 6.1.1.4'
H H 0.0000 0.0000 'International Tables Vol C Tables 4.2.6.8 and 6.1.1.4'
N N 0.0061 0.0033 'International Tables Vol C Tables 4.2.6.8 and 6.1.1.4'
Cl Cl 0.1484 0.1585 'International Tables Vol C Tables 4.2.6.8 and 6.1.1.4'
Os Os -1.2165 7.6030 'International Tables Vol C Tables 4.2.6.8 and 6.1.1.4'

loop_
_geom_angle_atom_site_label_1
_geom_angle_atom_site_label_2
_geom_angle_atom_site_label_3
_geom_angle
C5 Os1 C2 81.1(3)
C5 Os1 C1 89.7(3)
C2 Os1 C1 38.5(2)
C5 Os1 C6 38.2(3)
C2 Os1 C6 96.7(2)
C1 Os1 C6 80.7(3)
C5 Os1 Cl3 82.61(19)
C2 Os1 Cl3 81.00(18)
C1 Os1 Cl3 119.41(18)
C6 Os1 Cl3 119.5(2)
C5 Os1 Cl1 96.92(19)
C2 Os1 Cl1 169.55(18)
C1 Os1 Cl1 151.90(18)
C6 Os1 Cl1 87.77(17)
Cl3 Os1 Cl1 88.57(5)
C5 Os1 Cl2 169.28(18)
C2 Os1 Cl2 95.34(19)
C1 Os1 Cl2 93.82(19)
C6 Os1 Cl2 152.43(19)
Cl3 Os1 Cl2 86.84(6)
Cl1 Os1 Cl2 84.69(5)
C5 Os1 Os2 134.32(18)
C2 Os1 Os2 133.08(19)
C1 Os1 Os2 102.11(18)
C6 Os1 Os2 99.87(18)
Cl3 Os1 Os2 125.34(4)
Cl1 Os1 Os2 54.64(4)
Cl2 Os1 Os2 54.63(4)
C5 Os1 H01 112(3)
C2 Os1 H01 107(3)
C1 Os1 H01 69(3)
C6 Os1 H01 74(3)
Cl3 Os1 H01 164(3)
Cl1 Os1 H01 83(3)
Cl2 Os1 H01 78(3)
Os2 Os1 H01 39(3)
N1 Os2 C10 118.9(2)
N1 Os2 C9 81.8(3)
C10 Os2 C9 38.1(3)
N1 Os2 C13 117.3(2)
C10 Os2 C13 80.1(3)
C9 Os2 C13 89.1(3)
N1 Os2 C14 79.0(2)
C10 Os2 C14 96.0(3)
C9 Os2 C14 80.5(3)
C13 Os2 C14 38.3(2)
N1 Os2 Cl1 87.65(17)
C10 Os2 Cl1 152.90(19)
C9 Os2 Cl1 168.95(19)
C13 Os2 Cl1 92.7(2)
C14 Os2 Cl1 94.19(19)
N1 Os2 Cl2 88.66(16)
C10 Os2 Cl2 89.21(19)
C9 Os2 Cl2 97.04(19)
C13 Os2 Cl2 154.00(18)
C14 Os2 Cl2 167.67(17)
Cl1 Os2 Cl2 86.08(5)
N1 Os2 Os1 127.05(15)
C10 Os2 Os1 100.26(18)
C9 Os2 Os1 134.52(18)
C13 Os2 Os1 102.58(18)
C14 Os2 Os1 133.42(18)
Cl1 Os2 Os1 55.55(4)
Cl2 Os2 Os1 55.87(4)
N1 Os2 H01 165(3)
C10 Os2 H01 69(3)
C9 Os2 H01 107(3)
C13 Os2 H01 75(3)
C14 Os2 H01 113(3)
Cl1 Os2 H01 83(3)
Cl2 Os2 H01 79(3)
Os1 Os2 H01 38(3)
Os2 Cl1 Os1 69.81(4)
Os2 Cl2 Os1 69.50(4)
C17 N1 Os2 174.5(6)
C2 C1 C8 121.1(6)
C2 C1 Os1 70.1(4)
C8 C1 Os1 114.9(4)
C2 C1 H1 116(4)
C8 C1 H1 114(4)
Os1 C1 H1 114(4)
C1 C2 C3 123.7(6)
C1 C2 Os1 71.4(4)
C3 C2 Os1 112.4(4)
C1 C2 H2 103(4)
C3 C2 H2 132(4)
Os1 C2 H2 89(4)
C2 C3 C4 112.2(5)
C2 C3 H3A 109.2
C4 C3 H3A 109.2
C2 C3 H3B 109.2
C4 C3 H3B 109.2
H3A C3 H3B 107.9
C5 C4 C3 113.1(6)
C5 C4 H4A 109.0
C3 C4 H4A 109.0
C5 C4 H4B 109.0
C3 C4 H4B 109.0
H4A C4 H4B 107.8
C6 C5 C4 123.0(6)
C6 C5 Os1 71.6(4)
C4 C5 Os1 114.6(5)
C6 C5 H5 117(5)
C4 C5 H5 113(5)
Os1 C5 H5 111(5)
C5 C6 C7 123.2(6)
C5 C6 Os1 70.2(4)
C7 C6 Os1 113.2(5)
C5 C6 H6 116(5)
C7 C6 H6 116(5)
Os1 C6 H6 108(5)
C6 C7 C8 112.8(5)
C6 C7 H7A 109.0
C8 C7 H7A 109.0
C6 C7 H7B 109.0
C8 C7 H7B 109.0
H7A C7 H7B 107.8
C1 C8 C7 111.8(5)
C1 C8 H8A 109.3
C7 C8 H8A 109.3
C1 C8 H8B 109.3
C7 C8 H8B 109.3
H8A C8 H8B 107.9
C10 C9 C16 121.9(6)
C10 C9 Os2 70.6(4)
C16 C9 Os2 113.8(5)
C10 C9 H9 110(5)
C16 C9 H9 121(5)
Os2 C9 H9 109(5)
C9 C10 C11 124.0(6)
C9 C10 Os2 71.3(4)
C11 C10 Os2 112.7(5)
C9 C10 H10 114(4)
C11 C10 H10 116(4)
Os2 C10 H10 109(4)
C10 C11 C12 112.9(5)
C10 C11 H11A 109.0
C12 C11 H11A 109.0
C10 C11 H11B 109.0
C12 C11 H11B 109.0
H11A C11 H11B 107.8
C13 C12 C11 112.4(5)
C13 C12 H12A 109.1
C11 C12 H12A 109.1
C13 C12 H12B 109.1
C11 C12 H12B 109.1
H12A C12 H12B 107.9
C14 C13 C12 121.4(6)
C14 C13 Os2 71.1(4)
C12 C13 Os2 114.4(5)
C14 C13 H13 123(4)
C12 C13 H13 112(4)
Os2 C13 H13 106(4)
C13 C14 C15 124.8(6)
C13 C14 Os2 70.6(4)
C15 C14 Os2 111.1(4)
C13 C14 H14 115(5)
C15 C14 H14 116(5)
Os2 C14 H14 108(5)
C14 C15 C16 112.7(5)
C14 C15 H15A 109.1
C16 C15 H15A 109.1
C14 C15 H15B 109.1
C16 C15 H15B 109.1
H15A C15 H15B 107.8
C9 C16 C15 113.1(6)
C9 C16 H16A 108.9
C15 C16 H16A 108.9
C9 C16 H16B 108.9
C15 C16 H16B 108.9
H16A C16 H16B 107.8
N1 C17 C18 178.8(8)
C17 C18 H18A 109.5
C17 C18 H18B 109.5
H18A C18 H18B 109.5
C17 C18 H18C 109.5
H18A C18 H18C 109.5
H18B C18 H18C 109.5

loop_
_geom_bond_atom_site_label_1
_geom_bond_atom_site_label_2
_geom_bond_distance
Os1 C5 2.138(7)
Os1 C2 2.138(6)
Os1 C1 2.156(6)
Os1 C6 2.157(6)
Os1 Cl3 2.3978(15)
Os1 Cl1 2.4673(15)
Os1 Cl2 2.4819(16)
Os1 Os2 2.8084(4)
Os1 H01 1.79(9)
Os2 N1 2.062(5)
Os2 C10 2.156(7)
Os2 C9 2.164(8)
Os2 C13 2.170(6)
Os2 C14 2.177(7)
Os2 Cl1 2.4402(16)
Os2 Cl2 2.4447(15)
Os2 H01 1.82(9)
N1 C17 1.135(8)
C1 C2 1.417(9)
C1 C8 1.538(9)
C1 H1 1.00(7)
C2 C3 1.520(10)
C2 H2 0.95(8)
C3 C4 1.556(10)
C3 H3A 0.9900
C3 H3B 0.9900
C4 C5 1.504(10)
C4 H4A 0.9900
C4 H4B 0.9900
C5 C6 1.407(9)
C5 H5 0.87(8)
C6 C7 1.516(9)
C6 H6 0.81(7)
C7 C8 1.560(9)
C7 H7A 0.9900
C7 H7B 0.9900
C8 H8A 0.9900
C8 H8B 0.9900
C9 C10 1.409(10)
C9 C16 1.524(9)
C9 H9 0.91(8)
C10 C11 1.518(9)
C10 H10 0.95(8)
C11 C12 1.530(9)
C11 H11A 0.9900
C11 H11B 0.9900
C12 C13 1.530(9)
C12 H12A 0.9900
C12 H12B 0.9900
C13 C14 1.427(9)
C13 H13 1.02(8)
C14 C15 1.520(10)
C14 H14 0.82(7)
C15 C16 1.529(10)
C15 H15A 0.9900
C15 H15B 0.9900
C16 H16A 0.9900
C16 H16B 0.9900
C17 C18 1.452(9)
C18 H18A 0.9800
C18 H18B 0.9800
C18 H18C 0.9800
